data_2222318
loop_
_publ_author_name
'Tan, Jun'
'He, Ya-Ping'
'Bao, Xiao-Li'

_publ_section_title
;Bis(4-aminobenzenesulfonato-\k<i>N</i>)diaquabis(dimethylformamide-\k<i>O</i>)nickel(II)
 dihydrate
;
_journal_coeditor_code HB2985
_journal_issue 7
_journal_name_full 'Acta Crystallographica Section E'
_journal_page_first m724
_journal_page_last m725
_journal_paper_doi 10.1107/S1600536809020406
_journal_volume 65
_journal_year 2009
_chemical_formula_iupac '[Ni (C6 H6 N O3 S)2 (C3 H7 N O)2 (H2 O)2], 2H2 O'
_chemical_formula_moiety 'C18 H30 N4 Ni O10 S2, 2(H2 O)'
_chemical_formula_sum 'C18 H34 N4 Ni O12 S2'
_chemical_formula_weight 621.32
_chemical_name_systematic
;
Bis(4-aminobenzenesulfonato-\k<i>N</i>)diaquabis(dimethylformamide-
\k<i>O</i>)nickel(II) dihydrate
;
_space_group_IT_number 61
_symmetry_cell_setting orthorhombic
_symmetry_space_group_name_Hall '-P 2ac 2ab'
_symmetry_space_group_name_H-M 'P b c a'
_atom_sites_solution_hydrogens geom
_atom_sites_solution_primary direct
_atom_sites_solution_secondary difmap
_cell_angle_alpha 90.00
_cell_angle_beta 90.00
_cell_angle_gamma 90.00
_cell_formula_units_Z 4
_cell_length_a 11.3197(6)
_cell_length_b 15.2174(7)
_cell_length_c 15.9061(8)
_cell_measurement_reflns_used 4096
_cell_measurement_temperature 296(2)
_cell_measurement_theta_max 25.48
_cell_measurement_theta_min 2.56
_cell_volume 2739.9(2)
_computing_cell_refinement 'SAINT (Siemens, 1996)'
_computing_data_collection 'SMART (Siemens, 1996)'
_computing_data_reduction 'SAINT (Siemens, 1996)'
_computing_molecular_graphics 'SHELXTL (Sheldrick, 2008)'
_computing_publication_material 'SHELXTL (Sheldrick, 2008)'
_computing_structure_refinement 'SHELXL97 (Sheldrick, 2008)'
_computing_structure_solution 'SHELXS97 (Sheldrick, 2008)'
_diffrn_ambient_temperature 296(2)
_diffrn_measured_fraction_theta_full 1.000
_diffrn_measured_fraction_theta_max 1.000
_diffrn_measurement_device_type 'Bruker SMART CCD'
_diffrn_measurement_method \w
_diffrn_radiation_monochromator graphite
_diffrn_radiation_source 'fine-focus sealed tube'
_diffrn_radiation_type MoK\a
_diffrn_radiation_wavelength 0.71073
_diffrn_reflns_av_R_equivalents 0.0301
_diffrn_reflns_av_sigmaI/netI 0.0204
_diffrn_reflns_limit_h_max 13
_diffrn_reflns_limit_h_min -12
_diffrn_reflns_limit_k_max 18
_diffrn_reflns_limit_k_min -16
_diffrn_reflns_limit_l_max 18
_diffrn_reflns_limit_l_min -18
_diffrn_reflns_number 13538
_diffrn_reflns_theta_full 25.04
_diffrn_reflns_theta_max 25.04
_diffrn_reflns_theta_min 2.56
_diffrn_standards_decay_% 0
_diffrn_standards_number 0
_exptl_absorpt_coefficient_mu 0.924
_exptl_absorpt_correction_T_max 0.874
_exptl_absorpt_correction_T_min 0.837
_exptl_absorpt_correction_type multi-scan
_exptl_absorpt_process_details '(SADABS; Siemens, 1996)'
_exptl_crystal_colour green
_exptl_crystal_density_diffrn 1.506
_exptl_crystal_density_method 'not measured'
_exptl_crystal_description block
_exptl_crystal_F_000 1304
_exptl_crystal_size_max 0.20
_exptl_crystal_size_mid 0.18
_exptl_crystal_size_min 0.15
_refine_diff_density_max 0.255
_refine_diff_density_min -0.222
_refine_ls_extinction_method none
_refine_ls_goodness_of_fit_ref 1.033
_refine_ls_hydrogen_treatment constr
_refine_ls_matrix_type full
_refine_ls_number_parameters 209
_refine_ls_number_reflns 2424
_refine_ls_number_restraints 0
_refine_ls_restrained_S_all 1.063
_refine_ls_R_factor_all 0.0388
_refine_ls_R_factor_gt 0.0292
_refine_ls_shift/su_max 0.001
_refine_ls_shift/su_mean 0.000
_refine_ls_structure_factor_coef Fsqd
_refine_ls_weighting_details 'calc w=1/[\s^2^(Fo^2^)+(0.0336P)^2^+1.5689P] where P=(Fo^2^+2Fc^2^)/3'
_refine_ls_weighting_scheme calc
_refine_ls_wR_factor_gt 0.0701
_refine_ls_wR_factor_ref 0.0754
_reflns_number_gt 1991
_reflns_number_total 2424
_reflns_threshold_expression I>2\s(I)
_cod_data_source_file hb2985.cif
_cod_data_source_block I
_cod_depositor_comments
;
The following automatic conversions were performed:
'_symmetry_cell_setting' value 'Orthorhombic' changed to 'orthorhombic'
according to '/home/saulius/struct/CIF-dictionaries/cif_core.dic'
dictionary named 'cif_core.dic' version 2.4.1 from 2010-06-29.

Automatic conversion script
Id: cif_fix_enum 1527 2010-12-29 10:47:43Z saulius 

The following automatic conversions were performed:

'_symmetry_cell_setting' value 'Orthorhombic' changed to
'orthorhombic' according to
/home/saulius/struct/CIF-dictionaries/cif_core.dic dictionary named
'cif_core.dic' version 2.4.1 from 2010-06-29.

Automatic conversion script
Id: cif_fix_values 1715 2011-07-08 13:25:40Z adriana 
;
_cod_database_code 2222318
_cod_database_fobs_code 2222318

loop_
_symmetry_equiv_pos_as_xyz
'x, y, z'
'-x+1/2, -y, z+1/2'
'-x, y+1/2, -z+1/2'
'x+1/2, -y+1/2, -z'
'-x, -y, -z'
'x-1/2, y, -z-1/2'
'x, -y-1/2, z-1/2'
'-x-1/2, y-1/2, z'

loop_
_atom_site_type_symbol
_atom_site_label
_atom_site_fract_x
_atom_site_fract_y
_atom_site_fract_z
_atom_site_U_iso_or_equiv
_atom_site_adp_type
_atom_site_calc_flag
_atom_site_refinement_flags
_atom_site_occupancy
_atom_site_disorder_assembly
_atom_site_disorder_group
Ni Ni1 0.5000 0.0000 0.5000 0.03111(13) Uani d S 1 . .
S S1 0.64988(5) 0.40238(4) 0.68338(4) 0.04007(17) Uani d . 1 . .
O O1 0.6512(3) 0.42317(15) 0.77146(15) 0.0660(8) Uani d PU 0.833(4) A 1
O O2 0.5613(3) 0.45099(16) 0.6392(2) 0.0928(12) Uani d PU 0.833(4) A 1
O O3 0.7645(2) 0.41103(15) 0.64593(19) 0.0679(9) Uani d PU 0.833(4) A 1
O O1' 0.5600(13) 0.4437(7) 0.7240(10) 0.071(3) Uani d PU 0.167(4) A 2
O O2' 0.6567(14) 0.4346(7) 0.5970(8) 0.067(3) Uani d PU 0.167(4) A 2
O O3' 0.7703(12) 0.4053(8) 0.7150(11) 0.070(3) Uani d PU 0.167(4) A 2
O O4 0.55301(15) 0.12118(10) 0.46049(10) 0.0419(4) Uani d U 1 . .
O O5 0.32791(14) 0.04268(11) 0.51454(10) 0.0457(4) Uani d U 1 . .
H H5B 0.2809 0.0148 0.5466 0.069 Uiso d R 1 . .
H H5C 0.2878 0.0539 0.4707 0.069 Uiso d R 1 . .
O O6A 0.8209(4) 0.4456(7) 0.8924(4) 0.087(2) Uani d PU 0.637(18) . .
O O6B 0.8230(7) 0.4993(10) 0.8633(7) 0.084(4) Uani d PU 0.363(18) . .
H H6B 0.7886 0.4576 0.8376 0.125 Uiso d R 1 . .
H H6A 0.8896 0.4591 0.8752 0.125 Uiso d R 1 . .
N N1 0.52928(17) 0.02527(12) 0.63186(12) 0.0364(4) Uani d . 1 A .
H H1A 0.4636 0.0100 0.6602 0.044 Uiso calc R 1 . .
H H1B 0.5881 -0.0098 0.6497 0.044 Uiso calc R 1 . .
N N2 0.54722(19) 0.26684(12) 0.43764(13) 0.0439(5) Uani d . 1 . .
C C1 0.61336(19) 0.28983(14) 0.67466(13) 0.0342(5) Uani d . 1 A .
C C2 0.49911(19) 0.26121(15) 0.68652(16) 0.0413(6) Uani d . 1 . .
H H2 0.4404 0.3010 0.7016 0.050 Uiso calc R 1 A .
C C3 0.4716(2) 0.17309(15) 0.67590(15) 0.0405(6) Uani d . 1 A .
H H3 0.3945 0.1539 0.6841 0.049 Uiso calc R 1 . .
C C4 0.5583(2) 0.11367(14) 0.65318(14) 0.0340(5) Uani d . 1 . .
C C5 0.6738(2) 0.14216(15) 0.64516(16) 0.0435(6) Uani d . 1 A .
H H5A 0.7332 0.1021 0.6326 0.052 Uiso calc R 1 . .
C C6 0.7012(2) 0.22980(15) 0.65571(16) 0.0426(6) Uani d . 1 . .
H H6 0.7790 0.2486 0.6501 0.051 Uiso calc R 1 A .
C C7 0.5020(2) 0.19226(16) 0.46400(16) 0.0409(6) Uani d . 1 . .
H H7 0.4264 0.1934 0.4868 0.049 Uiso calc R 1 . .
C C8 0.6644(3) 0.26965(19) 0.4022(2) 0.0663(8) Uani d . 1 . .
H H8A 0.7151 0.3036 0.4380 0.099 Uiso calc R 1 . .
H H8B 0.6613 0.2962 0.3475 0.099 Uiso calc R 1 . .
H H8C 0.6948 0.2110 0.3974 0.099 Uiso calc R 1 . .
C C9 0.4834(3) 0.34922(18) 0.4453(2) 0.0702(9) Uani d . 1 . .
H H9A 0.4083 0.3387 0.4715 0.105 Uiso calc R 1 . .
H H9B 0.4713 0.3740 0.3904 0.105 Uiso calc R 1 . .
H H9C 0.5284 0.3894 0.4790 0.105 Uiso calc R 1 . .

loop_
_atom_site_aniso_label
_atom_site_aniso_U_11
_atom_site_aniso_U_22
_atom_site_aniso_U_33
_atom_site_aniso_U_12
_atom_site_aniso_U_13
_atom_site_aniso_U_23
Ni1 0.0330(2) 0.0253(2) 0.0350(2) -0.00230(15) -0.00010(17) 0.00224(16)
S1 0.0420(3) 0.0321(3) 0.0461(4) -0.0058(2) 0.0025(3) -0.0025(3)
O1 0.097(2) 0.0512(14) 0.0500(15) -0.0101(13) 0.0151(14) -0.0190(11)
O2 0.091(2) 0.0413(14) 0.146(3) -0.0075(14) -0.059(2) 0.0242(17)
O3 0.0698(17) 0.0487(13) 0.085(2) -0.0243(12) 0.0369(16) -0.0132(14)
O1' 0.078(7) 0.035(5) 0.099(7) -0.015(5) 0.039(6) -0.029(5)
O2' 0.085(7) 0.039(5) 0.075(7) -0.011(5) 0.005(6) 0.009(5)
O3' 0.063(6) 0.052(5) 0.096(7) -0.018(5) -0.021(6) -0.007(6)
O4 0.0504(10) 0.0286(8) 0.0467(10) -0.0046(7) 0.0029(8) 0.0029(7)
O5 0.0366(9) 0.0494(10) 0.0512(10) 0.0032(8) 0.0009(7) 0.0064(8)
O6A 0.059(2) 0.111(5) 0.091(4) 0.009(3) 0.007(2) -0.036(3)
O6B 0.074(4) 0.088(7) 0.089(6) -0.017(4) 0.012(4) -0.048(5)
N1 0.0410(10) 0.0300(9) 0.0380(11) -0.0026(8) -0.0014(9) 0.0018(8)
N2 0.0544(12) 0.0298(11) 0.0476(12) -0.0075(9) -0.0063(10) 0.0053(9)
C1 0.0374(12) 0.0313(11) 0.0338(12) -0.0037(9) 0.0011(10) -0.0018(9)
C2 0.0362(12) 0.0353(13) 0.0526(15) 0.0016(10) 0.0061(11) -0.0024(11)
C3 0.0320(11) 0.0388(13) 0.0506(15) -0.0033(10) 0.0042(10) -0.0004(11)
C4 0.0393(12) 0.0313(12) 0.0315(12) -0.0020(9) -0.0023(10) 0.0012(9)
C5 0.0352(12) 0.0363(13) 0.0591(16) 0.0026(10) 0.0025(11) -0.0067(11)
C6 0.0308(11) 0.0404(14) 0.0566(15) -0.0060(10) 0.0027(11) -0.0052(11)
C7 0.0448(14) 0.0372(14) 0.0407(13) -0.0053(11) -0.0031(11) 0.0046(11)
C8 0.072(2) 0.0506(17) 0.076(2) -0.0178(14) 0.0161(16) 0.0022(15)
C9 0.072(2) 0.0375(15) 0.101(3) 0.0028(14) -0.0144(18) 0.0084(16)

loop_
_atom_type_symbol
_atom_type_description
_atom_type_scat_dispersion_real
_atom_type_scat_dispersion_imag
_atom_type_scat_source
C C 0.0033 0.0016 'International Tables Vol C Tables 4.2.6.8 and 6.1.1.4'
H H 0.0000 0.0000 'International Tables Vol C Tables 4.2.6.8 and 6.1.1.4'
N N 0.0061 0.0033 'International Tables Vol C Tables 4.2.6.8 and 6.1.1.4'
O O 0.0106 0.0060 'International Tables Vol C Tables 4.2.6.8 and 6.1.1.4'
Ni Ni 0.3393 1.1124 'International Tables Vol C Tables 4.2.6.8 and 6.1.1.4'
S S 0.1246 0.1234 'International Tables Vol C Tables 4.2.6.8 and 6.1.1.4'

loop_
_geom_angle_atom_site_label_1
_geom_angle_atom_site_label_2
_geom_angle_atom_site_label_3
_geom_angle_site_symmetry_1
_geom_angle_site_symmetry_3
_geom_angle
_geom_angle_publ_flag
O4 Ni1 O4 . 5_656 180.0 n
O4 Ni1 O5 . 5_656 88.41(7) n
O4 Ni1 O5 5_656 5_656 91.59(7) ?
O4 Ni1 O5 . . 91.59(7) n
O4 Ni1 O5 5_656 . 88.41(7) ?
O5 Ni1 O5 5_656 . 180.0 n
O4 Ni1 N1 . 5_656 84.65(7) n
O4 Ni1 N1 5_656 5_656 95.35(7) ?
O5 Ni1 N1 5_656 5_656 88.85(7) ?
O5 Ni1 N1 . 5_656 91.15(7) n
O4 Ni1 N1 . . 95.35(7) n
O4 Ni1 N1 5_656 . 84.65(7) ?
O5 Ni1 N1 5_656 . 91.15(7) ?
O5 Ni1 N1 . . 88.85(7) n
N1 Ni1 N1 5_656 . 180.0 n
O1' S1 O2 . . 58.0(8) ?
O1' S1 O3 . . 146.3(5) ?
O2 S1 O3 . . 112.5(2) ?
O1' S1 O1 . . 56.1(8) ?
O2 S1 O1 . . 111.9(2) ?
O3 S1 O1 . . 112.05(17) ?
O1' S1 O3' . . 121.5(9) ?
O2 S1 O3' . . 144.2(5) ?
O3 S1 O3' . . 45.0(6) ?
O1 S1 O3' . . 69.2(7) ?
O1' S1 O2' . . 109.3(9) ?
O2 S1 O2' . . 53.2(6) ?
O3 S1 O2' . . 62.0(6) ?
O1 S1 O2' . . 147.5(5) ?
O3' S1 O2' . . 105.4(9) ?
O1' S1 C1 . . 108.1(5) ?
O2 S1 C1 . . 107.36(13) ?
O3 S1 C1 . . 105.55(12) ?
O1 S1 C1 . . 107.01(12) ?
O3' S1 C1 . . 106.0(5) ?
O2' S1 C1 . . 105.3(5) ?
C7 O4 Ni1 . . 130.13(16) ?
Ni1 O5 H5B . . 120.0 ?
Ni1 O5 H5C . . 118.3 ?
H5B O5 H5C . . 105.0 ?
O6B O6A H6B . . 53.0 ?
O6B O6A H6A . . 67.0 ?
H6B O6A H6A . . 90.6 ?
O6A O6B H6B . . 64.9 ?
O6A O6B H6A . . 52.1 ?
H6B O6B H6A . . 88.7 ?
C4 N1 Ni1 . . 115.77(14) ?
C4 N1 H1A . . 108.3 ?
Ni1 N1 H1A . . 108.3 ?
C4 N1 H1B . . 108.3 ?
Ni1 N1 H1B . . 108.3 ?
H1A N1 H1B . . 107.4 ?
C7 N2 C8 . . 120.6(2) ?
C7 N2 C9 . . 121.7(2) ?
C8 N2 C9 . . 117.7(2) ?
C2 C1 C6 . . 119.7(2) ?
C2 C1 S1 . . 121.02(17) ?
C6 C1 S1 . . 119.27(17) ?
C1 C2 C3 . . 120.0(2) ?
C1 C2 H2 . . 120.0 ?
C3 C2 H2 . . 120.0 ?
C4 C3 C2 . . 120.4(2) ?
C4 C3 H3 . . 119.8 ?
C2 C3 H3 . . 119.8 ?
C3 C4 C5 . . 119.3(2) ?
C3 C4 N1 . . 121.1(2) ?
C5 C4 N1 . . 119.4(2) ?
C6 C5 C4 . . 120.3(2) ?
C6 C5 H5A . . 119.9 ?
C4 C5 H5A . . 119.9 ?
C5 C6 C1 . . 120.2(2) ?
C5 C6 H6 . . 119.9 ?
C1 C6 H6 . . 119.9 ?
O4 C7 N2 . . 124.3(2) ?
O4 C7 H7 . . 117.9 ?
N2 C7 H7 . . 117.9 ?
N2 C8 H8A . . 109.5 ?
N2 C8 H8B . . 109.5 ?
H8A C8 H8B . . 109.5 ?
N2 C8 H8C . . 109.5 ?
H8A C8 H8C . . 109.5 ?
H8B C8 H8C . . 109.5 ?
N2 C9 H9A . . 109.5 ?
N2 C9 H9B . . 109.5 ?
H9A C9 H9B . . 109.5 ?
N2 C9 H9C . . 109.5 ?
H9A C9 H9C . . 109.5 ?
H9B C9 H9C . . 109.5 ?

loop_
_geom_bond_atom_site_label_1
_geom_bond_atom_site_label_2
_geom_bond_site_symmetry_2
_geom_bond_distance
_geom_bond_publ_flag
Ni1 O4 . 2.0385(15) y
Ni1 O4 5_656 2.0385(15) ?
Ni1 O5 5_656 2.0664(15) ?
Ni1 O5 . 2.0664(15) y
Ni1 N1 5_656 2.1579(19) ?
Ni1 N1 . 2.1579(19) y
S1 O1' . 1.359(11) ?
S1 O2 . 1.431(3) ?
S1 O3 . 1.434(2) ?
S1 O1 . 1.436(2) ?
S1 O3' . 1.454(12) ?
S1 O2' . 1.461(12) ?
S1 C1 . 1.767(2) ?
O4 C7 . 1.228(3) ?
O5 H5B . 0.8499 ?
O5 H5C . 0.8499 ?
O6A O6B . 0.940(10) ?
O6A H6B . 0.9632 ?
O6A H6A . 0.8491 ?
O6B H6B . 0.8500 ?
O6B H6A . 0.9898 ?
N1 C4 . 1.426(3) ?
N1 H1A . 0.9000 ?
N1 H1B . 0.9000 ?
N2 C7 . 1.314(3) ?
N2 C8 . 1.442(3) ?
N2 C9 . 1.452(3) ?
C1 C2 . 1.378(3) ?
C1 C6 . 1.383(3) ?
C2 C3 . 1.387(3) ?
C2 H2 . 0.9300 ?
C3 C4 . 1.382(3) ?
C3 H3 . 0.9300 ?
C4 C5 . 1.383(3) ?
C5 C6 . 1.379(3) ?
C5 H5A . 0.9300 ?
C6 H6 . 0.9300 ?
C7 H7 . 0.9300 ?
C8 H8A . 0.9600 ?
C8 H8B . 0.9600 ?
C8 H8C . 0.9600 ?
C9 H9A . 0.9600 ?
C9 H9B . 0.9600 ?
C9 H9C . 0.9600 ?

loop_
_geom_hbond_atom_site_label_D
_geom_hbond_atom_site_label_H
_geom_hbond_atom_site_label_A
_geom_hbond_site_symmetry_A
_geom_hbond_distance_DH
_geom_hbond_distance_HA
_geom_hbond_distance_DA
_geom_hbond_angle_DHA
N1 H1A O1 3_646 0.90 2.15 2.992(3) 156
N1 H1B O3 8_755 0.90 2.06 2.919(3) 160
O5 H5B O6A 3_646 0.85 1.84 2.685(5) 174
O5 H5B O6B 3_646 0.85 1.87 2.669(8) 156
O5 H5C O3 4_456 0.85 1.95 2.743(3) 155
O6A H6A O2 6_657 0.85 1.96 2.768(6) 158
O6B H6B O1 . 0.85 1.95 2.694(8) 146
